data_7014791
loop_
_publ_author_name
'Aleksanyan, D. V.'
'Kozlov, V. A.'
'Nelyubina, Y. V.'
'Lyssenko, K. A.'
'Puntus, L. N.'
'Gutsul, E. I.'
'Shepel, N. E.'
'Vasil'ev, A. A.'
'Petrovskii, P. V.'
'Odinets, I. L.'

_publ_section_title
;
 Synthesis, catalytic activity, and photophysical properties of
 5,6-membered Pd and Pt SCS'-pincer complexes based on
 thiophosphorylated 3-amino(hydroxy)benzoic acid thioanilides.
;
_journal_issue 7
_journal_name_full 'Dalton transactions (Cambridge, England : 2003)'
_journal_page_first 1535
_journal_page_last 1546
_journal_paper_doi 10.1039/c0dt01154a
_journal_volume 40
_journal_year 2011
_chemical_formula_moiety 'C25 H20 Cl N2 P Pd S2, C2 H6 O S'
_chemical_formula_sum 'C27 H26 Cl N2 O P Pd S3'
_chemical_formula_weight 663.50
_chemical_name_systematic
;
?
;
_space_group_IT_number 2
_symmetry_cell_setting triclinic
_symmetry_space_group_name_Hall '-P 1'
_symmetry_space_group_name_H-M 'P -1'
_atom_sites_solution_hydrogens mixed
_atom_sites_solution_primary direct
_atom_sites_solution_secondary difmap
_audit_creation_method SHELXL-97
_cell_angle_alpha 101.584(2)
_cell_angle_beta 94.219(1)
_cell_angle_gamma 90.813(1)
_cell_formula_units_Z 2
_cell_length_a 8.5061(6)
_cell_length_b 9.2117(7)
_cell_length_c 17.5787(13)
_cell_measurement_reflns_used 2554
_cell_measurement_temperature 100(2)
_cell_measurement_theta_max 30
_cell_measurement_theta_min 3
_cell_volume 1345.09(17)
_computing_cell_refinement 'APEX2 (Bruker, 2005)'
_computing_data_collection 'APEX2 (Bruker, 2005)'
_computing_data_reduction 'APEX2 (Bruker, 2005)'
_computing_molecular_graphics 'SHELXTL ver. 5.1 (Sheldrick, 1998b)'
_computing_publication_material 'SHELXTL ver. 5.1 (Sheldrick, 1998b)'
_computing_structure_refinement 'SHELXTL ver. 5.1 (Sheldrick, 1998b)'
_computing_structure_solution 'SHELXTL ver. 5.1 (Sheldrick, 1998b)'
_diffrn_ambient_temperature 100(2)
_diffrn_measured_fraction_theta_full 0.996
_diffrn_measured_fraction_theta_max 0.996
_diffrn_measurement_device_type 'Bruker SMART APEX2 CCD area detector'
_diffrn_measurement_method 'phi and omega scans'
_diffrn_radiation_monochromator graphite
_diffrn_radiation_source 'fine-focus sealed tube'
_diffrn_radiation_type MoK\a
_diffrn_radiation_wavelength 0.71073
_diffrn_reflns_av_R_equivalents 0.0271
_diffrn_reflns_av_sigmaI/netI 0.0463
_diffrn_reflns_limit_h_max 11
_diffrn_reflns_limit_h_min -11
_diffrn_reflns_limit_k_max 12
_diffrn_reflns_limit_k_min -12
_diffrn_reflns_limit_l_max 23
_diffrn_reflns_limit_l_min -23
_diffrn_reflns_number 16148
_diffrn_reflns_theta_full 29.00
_diffrn_reflns_theta_max 29.00
_diffrn_reflns_theta_min 1.19
_exptl_absorpt_coefficient_mu 1.107
_exptl_absorpt_correction_T_max 0.856
_exptl_absorpt_correction_T_min 0.764
_exptl_absorpt_correction_type multi-scan
_exptl_absorpt_process_details 'APEX2 (Bruker, 2005)'
_exptl_crystal_colour colorless
_exptl_crystal_density_diffrn 1.638
_exptl_crystal_density_method 'not measured'
_exptl_crystal_description prism
_exptl_crystal_F_000 672
_exptl_crystal_size_max 0.25
_exptl_crystal_size_mid 0.15
_exptl_crystal_size_min 0.15
_refine_diff_density_max 0.788
_refine_diff_density_min -0.705
_refine_diff_density_rms 0.082
_refine_ls_extinction_method none
_refine_ls_goodness_of_fit_ref 1.004
_refine_ls_hydrogen_treatment constr
_refine_ls_matrix_type full
_refine_ls_number_parameters 327
_refine_ls_number_reflns 7137
_refine_ls_number_restraints 0
_refine_ls_restrained_S_all 1.004
_refine_ls_R_factor_all 0.0344
_refine_ls_R_factor_gt 0.0268
_refine_ls_shift/su_max 0.001
_refine_ls_shift/su_mean 0.000
_refine_ls_structure_factor_coef Fsqd
_refine_ls_weighting_details 'calc w=1/[\s^2^(Fo^2^)+(0.0181P)^2^+0.0000P] where P=(Fo^2^+2Fc^2^)/3'
_refine_ls_weighting_scheme calc
_refine_ls_wR_factor_gt 0.0533
_refine_ls_wR_factor_ref 0.0551
_reflns_number_gt 6011
_reflns_number_total 7137
_reflns_threshold_expression I>2/s(I)
_cod_data_source_file C0DT01154A.TXT
_cod_data_source_block 8a
_cod_depositor_comments
;
The following automatic conversions were performed:
'_symmetry_cell_setting' value 'Triclinic' changed to 'triclinic'
according to '/home/saulius/struct/CIF-dictionaries/cif_core.dic'
dictionary named 'cif_core.dic' version 2.4.1 from 2010-06-29.

Automatic conversion script
Id: cif_fix_enum 1555 2011-01-17 13:19:09Z saulius 
;
_cod_database_code 7014791

loop_
_symmetry_equiv_pos_as_xyz
'x, y, z'
'-x, -y, -z'

loop_
_atom_site_label
_atom_site_type_symbol
_atom_site_fract_x
_atom_site_fract_y
_atom_site_fract_z
_atom_site_U_iso_or_equiv
_atom_site_adp_type
_atom_site_occupancy
_atom_site_symmetry_multiplicity
_atom_site_calc_flag
_atom_site_refinement_flags
_atom_site_disorder_assembly
_atom_site_disorder_group
Pd1 Pd -0.116771(17) 0.794575(16) 0.235183(9) 0.01186(4) Uani 1 1 d . . .
Cl1 Cl -0.36834(6) 0.85643(6) 0.18104(3) 0.02000(11) Uani 1 1 d . . .
P1 P 0.16349(6) 0.81042(6) 0.12207(3) 0.01350(11) Uani 1 1 d . . .
S1 S -0.04973(6) 0.71682(6) 0.10684(3) 0.01820(11) Uani 1 1 d . . .
S2 S -0.21744(6) 0.83947(6) 0.35361(3) 0.01524(10) Uani 1 1 d . . .
N1 N -0.0940(2) 0.73990(18) 0.47528(9) 0.0156(4) Uani 1 1 d . . .
H1N H -0.0236 0.6842 0.4967 0.019 Uiso 1 1 d R . .
N2 N 0.27343(19) 0.75036(18) 0.18914(9) 0.0147(3) Uani 1 1 d . . .
H2N H 0.3731 0.7486 0.1807 0.018 Uiso 1 1 d R . .
C1 C 0.0783(2) 0.7388(2) 0.37165(11) 0.0134(4) Uani 1 1 d . . .
C2 C 0.0859(2) 0.7520(2) 0.29260(11) 0.0131(4) Uani 1 1 d . . .
C3 C 0.2363(2) 0.7338(2) 0.26419(11) 0.0135(4) Uani 1 1 d . . .
C4 C 0.3658(2) 0.6984(2) 0.31027(12) 0.0161(4) Uani 1 1 d . . .
H4A H 0.4645 0.6821 0.2885 0.019 Uiso 1 1 calc R . .
C5 C 0.3530(2) 0.6866(2) 0.38665(12) 0.0175(4) Uani 1 1 d . . .
H5A H 0.4424 0.6639 0.4173 0.021 Uiso 1 1 calc R . .
C6 C 0.2093(2) 0.7079(2) 0.41806(12) 0.0162(4) Uani 1 1 d . . .
H6A H 0.1994 0.7018 0.4708 0.019 Uiso 1 1 calc R . .
C7 C 0.1610(2) 1.0107(2) 0.14375(11) 0.0144(4) Uani 1 1 d . . .
C8 C 0.0479(3) 1.0837(2) 0.10544(12) 0.0196(4) Uani 1 1 d . . .
H8A H -0.0317 1.0280 0.0704 0.024 Uiso 1 1 calc R . .
C9 C 0.0508(3) 1.2373(2) 0.11826(12) 0.0225(5) Uani 1 1 d . . .
H9A H -0.0245 1.2869 0.0909 0.027 Uiso 1 1 calc R . .
C10 C 0.1645(3) 1.3181(2) 0.17133(12) 0.0223(5) Uani 1 1 d . . .
H10A H 0.1669 1.4233 0.1803 0.027 Uiso 1 1 calc R . .
C11 C 0.2741(3) 1.2461(2) 0.21109(12) 0.0209(5) Uani 1 1 d . . .
H11A H 0.3495 1.3023 0.2485 0.025 Uiso 1 1 calc R . .
C12 C 0.2750(2) 1.0923(2) 0.19690(12) 0.0176(4) Uani 1 1 d . . .
H12A H 0.3526 1.0432 0.2232 0.021 Uiso 1 1 calc R . .
C13 C 0.2677(2) 0.7557(2) 0.03609(11) 0.0146(4) Uani 1 1 d . . .
C14 C 0.3274(2) 0.8577(2) -0.00381(12) 0.0188(4) Uani 1 1 d . . .
H14A H 0.3165 0.9609 0.0150 0.023 Uiso 1 1 calc R . .
C15 C 0.4031(2) 0.8081(2) -0.07117(12) 0.0224(5) Uani 1 1 d . . .
H15A H 0.4439 0.8773 -0.0987 0.027 Uiso 1 1 calc R . .
C16 C 0.4189(2) 0.6574(2) -0.09805(12) 0.0223(5) Uani 1 1 d . . .
H16A H 0.4720 0.6238 -0.1437 0.027 Uiso 1 1 calc R . .
C17 C 0.3581(2) 0.5551(2) -0.05913(12) 0.0198(4) Uani 1 1 d . . .
H17A H 0.3689 0.4520 -0.0783 0.024 Uiso 1 1 calc R . .
C18 C 0.2820(2) 0.6037(2) 0.00743(12) 0.0180(4) Uani 1 1 d . . .
H18A H 0.2390 0.5339 0.0339 0.022 Uiso 1 1 calc R . .
C19 C -0.0731(2) 0.7690(2) 0.40572(11) 0.0129(4) Uani 1 1 d . . .
C20 C -0.2347(2) 0.7665(2) 0.51558(11) 0.0154(4) Uani 1 1 d . . .
C21 C -0.2909(2) 0.9082(2) 0.53530(11) 0.0189(4) Uani 1 1 d . . .
H21A H -0.2390 0.9890 0.5205 0.023 Uiso 1 1 calc R . .
C22 C -0.4235(3) 0.9310(2) 0.57684(12) 0.0210(5) Uani 1 1 d . . .
H22A H -0.4633 1.0279 0.5905 0.025 Uiso 1 1 calc R . .
C23 C -0.4981(3) 0.8135(2) 0.59850(12) 0.0215(5) Uani 1 1 d . . .
H23A H -0.5895 0.8296 0.6267 0.026 Uiso 1 1 calc R . .
C24 C -0.4407(3) 0.6729(2) 0.57936(12) 0.0216(5) Uani 1 1 d . . .
H24A H -0.4926 0.5925 0.5946 0.026 Uiso 1 1 calc R . .
C25 C -0.3072(2) 0.6480(2) 0.53786(12) 0.0180(4) Uani 1 1 d . . .
H25A H -0.2666 0.5514 0.5251 0.022 Uiso 1 1 calc R . .
O1S O 0.90475(18) 0.39528(16) 0.42350(8) 0.0237(3) Uani 1 1 d . . .
S1S S 0.95629(6) 0.36644(6) 0.34141(3) 0.01740(11) Uani 1 1 d . . .
C1S C 0.7898(3) 0.4044(2) 0.28187(12) 0.0248(5) Uani 1 1 d . . .
H1SA H 0.7672 0.5101 0.2955 0.037 Uiso 1 1 calc R . .
H1SB H 0.6982 0.3456 0.2904 0.037 Uiso 1 1 calc R . .
H1SC H 0.8123 0.3785 0.2270 0.037 Uiso 1 1 calc R . .
C2S C 0.9489(3) 0.1699(2) 0.31009(12) 0.0225(5) Uani 1 1 d . . .
H2SA H 1.0363 0.1273 0.3370 0.034 Uiso 1 1 calc R . .
H2SB H 0.9578 0.1442 0.2537 0.034 Uiso 1 1 calc R . .
H2SC H 0.8485 0.1300 0.3224 0.034 Uiso 1 1 calc R . .

loop_
_atom_site_aniso_label
_atom_site_aniso_U_11
_atom_site_aniso_U_22
_atom_site_aniso_U_33
_atom_site_aniso_U_23
_atom_site_aniso_U_13
_atom_site_aniso_U_12
Pd1 0.00980(7) 0.01450(8) 0.01155(7) 0.00303(6) 0.00149(5) -0.00019(5)
Cl1 0.0117(2) 0.0306(3) 0.0197(3) 0.0096(2) 0.0015(2) 0.0024(2)
P1 0.0110(2) 0.0179(3) 0.0111(2) 0.0015(2) 0.0013(2) 0.0002(2)
S1 0.0118(2) 0.0275(3) 0.0134(2) -0.0002(2) 0.0017(2) -0.0031(2)
S2 0.0140(2) 0.0191(3) 0.0139(2) 0.0054(2) 0.0034(2) 0.00300(19)
N1 0.0182(9) 0.0157(9) 0.0142(8) 0.0045(7) 0.0042(7) 0.0040(7)
N2 0.0085(8) 0.0216(9) 0.0151(8) 0.0053(7) 0.0030(7) 0.0016(7)
C1 0.0147(10) 0.0108(9) 0.0149(10) 0.0024(8) 0.0044(8) -0.0014(7)
C2 0.0151(10) 0.0101(9) 0.0140(9) 0.0026(7) -0.0005(8) -0.0012(7)
C3 0.0153(10) 0.0112(9) 0.0135(9) 0.0015(8) 0.0007(8) -0.0022(7)
C4 0.0113(9) 0.0164(10) 0.0208(11) 0.0040(8) 0.0015(8) 0.0004(8)
C5 0.0157(10) 0.0173(10) 0.0204(11) 0.0069(8) -0.0019(9) 0.0015(8)
C6 0.0192(10) 0.0150(10) 0.0153(10) 0.0056(8) 0.0013(8) -0.0011(8)
C7 0.0150(10) 0.0176(10) 0.0102(9) 0.0009(8) 0.0048(8) 0.0011(8)
C8 0.0217(11) 0.0241(11) 0.0116(10) 0.0010(8) -0.0007(8) 0.0027(9)
C9 0.0279(12) 0.0256(12) 0.0155(10) 0.0066(9) 0.0022(9) 0.0087(9)
C10 0.0299(12) 0.0177(11) 0.0207(11) 0.0040(9) 0.0101(10) 0.0007(9)
C11 0.0189(11) 0.0229(11) 0.0194(11) 0.0001(9) 0.0046(9) -0.0039(9)
C12 0.0141(10) 0.0234(11) 0.0154(10) 0.0035(9) 0.0035(8) 0.0018(8)
C13 0.0100(9) 0.0205(10) 0.0123(9) 0.0014(8) -0.0006(8) 0.0007(8)
C14 0.0177(10) 0.0200(11) 0.0173(10) -0.0003(8) 0.0029(9) -0.0033(8)
C15 0.0189(11) 0.0312(13) 0.0179(11) 0.0058(9) 0.0052(9) -0.0057(9)
C16 0.0147(10) 0.0356(13) 0.0139(10) -0.0026(9) 0.0031(8) 0.0002(9)
C17 0.0158(10) 0.0225(11) 0.0186(11) -0.0015(9) 0.0002(9) 0.0017(8)
C18 0.0146(10) 0.0223(11) 0.0171(10) 0.0037(9) 0.0011(8) 0.0001(8)
C19 0.0159(10) 0.0093(9) 0.0131(9) 0.0015(7) 0.0008(8) -0.0021(7)
C20 0.0164(10) 0.0205(11) 0.0095(9) 0.0029(8) 0.0025(8) 0.0018(8)
C21 0.0237(11) 0.0170(10) 0.0159(10) 0.0023(8) 0.0034(9) -0.0007(9)
C22 0.0269(12) 0.0181(11) 0.0175(11) 0.0004(9) 0.0059(9) 0.0083(9)
C23 0.0187(11) 0.0289(12) 0.0179(11) 0.0048(9) 0.0072(9) 0.0049(9)
C24 0.0236(11) 0.0222(11) 0.0213(11) 0.0081(9) 0.0061(9) -0.0013(9)
C25 0.0223(11) 0.0154(10) 0.0168(10) 0.0034(8) 0.0029(9) 0.0028(8)
O1S 0.0354(9) 0.0252(8) 0.0111(7) 0.0030(6) 0.0042(7) 0.0130(7)
S1S 0.0245(3) 0.0148(2) 0.0125(2) 0.0019(2) 0.0017(2) -0.0001(2)
C1S 0.0313(13) 0.0262(12) 0.0168(11) 0.0057(9) -0.0025(10) 0.0026(10)
C2S 0.0297(12) 0.0153(11) 0.0224(11) 0.0009(9) 0.0099(10) 0.0013(9)

loop_
_atom_type_symbol
_atom_type_description
_atom_type_scat_dispersion_real
_atom_type_scat_dispersion_imag
_atom_type_scat_source
C C 0.0033 0.0016 'International Tables Vol C Tables 4.2.6.8 and 6.1.1.4'
H H 0.0000 0.0000 'International Tables Vol C Tables 4.2.6.8 and 6.1.1.4'
N N 0.0061 0.0033 'International Tables Vol C Tables 4.2.6.8 and 6.1.1.4'
P P 0.1023 0.0942 'International Tables Vol C Tables 4.2.6.8 and 6.1.1.4'
S S 0.1246 0.1234 'International Tables Vol C Tables 4.2.6.8 and 6.1.1.4'
Cl Cl 0.1484 0.1585 'International Tables Vol C Tables 4.2.6.8 and 6.1.1.4'
Pd Pd -0.9988 1.0072 'International Tables Vol C Tables 4.2.6.8 and 6.1.1.4'
O O 0.0106 0.0060 'International Tables Vol C Tables 4.2.6.8 and 6.1.1.4'

loop_
_geom_angle_atom_site_label_1
_geom_angle_atom_site_label_2
_geom_angle_atom_site_label_3
_geom_angle
_geom_angle_site_symmetry_1
_geom_angle_site_symmetry_3
_geom_angle_publ_flag
C2 Pd1 S2 85.90(6) . . ?
C2 Pd1 S1 99.52(6) . . ?
S2 Pd1 S1 169.798(19) . . ?
C2 Pd1 Cl1 173.51(6) . . ?
S2 Pd1 Cl1 87.741(18) . . ?
S1 Pd1 Cl1 86.958(18) . . ?
N2 P1 C13 103.39(9) . . ?
N2 P1 C7 110.43(9) . . ?
C13 P1 C7 107.51(9) . . ?
N2 P1 S1 111.54(6) . . ?
C13 P1 S1 110.52(7) . . ?
C7 P1 S1 112.96(7) . . ?
P1 S1 Pd1 96.75(2) . . ?
C19 S2 Pd1 99.54(7) . . ?
C19 N1 C20 125.44(17) . . ?
C19 N1 H1N 119.5 . . ?
C20 N1 H1N 114.1 . . ?
C3 N2 P1 129.10(14) . . ?
C3 N2 H2N 116.2 . . ?
P1 N2 H2N 113.0 . . ?
C6 C1 C2 123.04(18) . . ?
C6 C1 C19 119.77(18) . . ?
C2 C1 C19 117.07(18) . . ?
C3 C2 C1 115.17(18) . . ?
C3 C2 Pd1 127.85(15) . . ?
C1 C2 Pd1 116.98(14) . . ?
C4 C3 C2 121.39(18) . . ?
C4 C3 N2 113.62(17) . . ?
C2 C3 N2 124.98(18) . . ?
C5 C4 C3 121.41(19) . . ?
C5 C4 H4A 119.3 . . ?
C3 C4 H4A 119.3 . . ?
C6 C5 C4 119.44(19) . . ?
C6 C5 H5A 120.3 . . ?
C4 C5 H5A 120.3 . . ?
C5 C6 C1 119.47(19) . . ?
C5 C6 H6A 120.3 . . ?
C1 C6 H6A 120.3 . . ?
C8 C7 C12 119.85(19) . . ?
C8 C7 P1 119.87(15) . . ?
C12 C7 P1 120.25(16) . . ?
C9 C8 C7 120.26(19) . . ?
C9 C8 H8A 119.9 . . ?
C7 C8 H8A 119.9 . . ?
C8 C9 C10 119.6(2) . . ?
C8 C9 H9A 120.2 . . ?
C10 C9 H9A 120.2 . . ?
C11 C10 C9 120.2(2) . . ?
C11 C10 H10A 119.9 . . ?
C9 C10 H10A 119.9 . . ?
C10 C11 C12 120.5(2) . . ?
C10 C11 H11A 119.7 . . ?
C12 C11 H11A 119.7 . . ?
C11 C12 C7 119.5(2) . . ?
C11 C12 H12A 120.3 . . ?
C7 C12 H12A 120.3 . . ?
C14 C13 C18 119.83(18) . . ?
C14 C13 P1 122.53(16) . . ?
C18 C13 P1 117.58(15) . . ?
C15 C14 C13 119.8(2) . . ?
C15 C14 H14A 120.1 . . ?
C13 C14 H14A 120.1 . . ?
C16 C15 C14 119.7(2) . . ?
C16 C15 H15A 120.1 . . ?
C14 C15 H15A 120.1 . . ?
C15 C16 C17 120.83(19) . . ?
C15 C16 H16A 119.6 . . ?
C17 C16 H16A 119.6 . . ?
C18 C17 C16 119.7(2) . . ?
C18 C17 H17A 120.2 . . ?
C16 C17 H17A 120.2 . . ?
C17 C18 C13 120.15(19) . . ?
C17 C18 H18A 119.9 . . ?
C13 C18 H18A 119.9 . . ?
N1 C19 C1 119.88(18) . . ?
N1 C19 S2 121.99(15) . . ?
C1 C19 S2 118.13(14) . . ?
C25 C20 C21 121.07(19) . . ?
C25 C20 N1 118.09(18) . . ?
C21 C20 N1 120.74(18) . . ?
C20 C21 C22 119.31(19) . . ?
C20 C21 H21A 120.3 . . ?
C22 C21 H21A 120.3 . . ?
C23 C22 C21 120.18(19) . . ?
C23 C22 H22A 119.9 . . ?
C21 C22 H22A 119.9 . . ?
C24 C23 C22 120.3(2) . . ?
C24 C23 H23A 119.9 . . ?
C22 C23 H23A 119.9 . . ?
C23 C24 C25 120.3(2) . . ?
C23 C24 H24A 119.8 . . ?
C25 C24 H24A 119.8 . . ?
C20 C25 C24 118.83(19) . . ?
C20 C25 H25A 120.6 . . ?
C24 C25 H25A 120.6 . . ?
O1S S1S C1S 105.48(10) . . ?
O1S S1S C2S 105.40(9) . . ?
C1S S1S C2S 97.39(11) . . ?
S1S C1S H1SA 109.5 . . ?
S1S C1S H1SB 109.5 . . ?
H1SA C1S H1SB 109.5 . . ?
S1S C1S H1SC 109.5 . . ?
H1SA C1S H1SC 109.5 . . ?
H1SB C1S H1SC 109.5 . . ?
S1S C2S H2SA 109.5 . . ?
S1S C2S H2SB 109.5 . . ?
H2SA C2S H2SB 109.5 . . ?
S1S C2S H2SC 109.5 . . ?
H2SA C2S H2SC 109.5 . . ?
H2SB C2S H2SC 109.5 . . ?

loop_
_geom_bond_atom_site_label_1
_geom_bond_atom_site_label_2
_geom_bond_distance
_geom_bond_site_symmetry_2
_geom_bond_publ_flag
Pd1 C2 2.0167(19) . ?
Pd1 S2 2.2725(5) . ?
Pd1 S1 2.3409(5) . ?
Pd1 Cl1 2.4004(5) . ?
P1 N2 1.6386(17) . ?
P1 C13 1.797(2) . ?
P1 C7 1.808(2) . ?
P1 S1 1.9738(7) . ?
S2 C19 1.692(2) . ?
N1 C19 1.327(2) . ?
N1 C20 1.435(2) . ?
N1 H1N 0.9038 . ?
N2 C3 1.416(2) . ?
N2 H2N 0.8710 . ?
C1 C6 1.399(3) . ?
C1 C2 1.425(3) . ?
C1 C19 1.467(3) . ?
C2 C3 1.407(3) . ?
C3 C4 1.400(3) . ?
C4 C5 1.381(3) . ?
C4 H4A 0.9500 . ?
C5 C6 1.378(3) . ?
C5 H5A 0.9500 . ?
C6 H6A 0.9500 . ?
C7 C8 1.392(3) . ?
C7 C12 1.394(3) . ?
C8 C9 1.387(3) . ?
C8 H8A 0.9500 . ?
C9 C10 1.388(3) . ?
C9 H9A 0.9500 . ?
C10 C11 1.380(3) . ?
C10 H10A 0.9500 . ?
C11 C12 1.389(3) . ?
C11 H11A 0.9500 . ?
C12 H12A 0.9500 . ?
C13 C14 1.392(3) . ?
C13 C18 1.399(3) . ?
C14 C15 1.389(3) . ?
C14 H14A 0.9500 . ?
C15 C16 1.386(3) . ?
C15 H15A 0.9500 . ?
C16 C17 1.386(3) . ?
C16 H16A 0.9500 . ?
C17 C18 1.378(3) . ?
C17 H17A 0.9500 . ?
C18 H18A 0.9500 . ?
C20 C25 1.383(3) . ?
C20 C21 1.383(3) . ?
C21 C22 1.384(3) . ?
C21 H21A 0.9500 . ?
C22 C23 1.378(3) . ?
C22 H22A 0.9500 . ?
C23 C24 1.377(3) . ?
C23 H23A 0.9500 . ?
C24 C25 1.392(3) . ?
C24 H24A 0.9500 . ?
C25 H25A 0.9500 . ?
O1S S1S 1.5124(14) . ?
S1S C1S 1.779(2) . ?
S1S C2S 1.783(2) . ?
C1S H1SA 0.9800 . ?
C1S H1SB 0.9800 . ?
C1S H1SC 0.9800 . ?
C2S H2SA 0.9800 . ?
C2S H2SB 0.9800 . ?
C2S H2SC 0.9800 . ?

loop_
_geom_hbond_atom_site_label_D
_geom_hbond_atom_site_label_H
_geom_hbond_atom_site_label_A
_geom_hbond_site_symmetry_A
_geom_hbond_distance_DH
_geom_hbond_distance_HA
_geom_hbond_distance_DA
_geom_hbond_angle_DHA
_geom_hbond_publ_flag
N1 H1N O1S 2_666 0.90 1.94 2.799(2) 159 ?
N2 H2N Cl1 1_655 0.87 2.40 3.2086(17) 155 ?

loop_
_geom_torsion_atom_site_label_1
_geom_torsion_atom_site_label_2
_geom_torsion_atom_site_label_3
_geom_torsion_atom_site_label_4
_geom_torsion
_geom_torsion_site_symmetry_1
_geom_torsion_site_symmetry_2
_geom_torsion_site_symmetry_3
_geom_torsion_site_symmetry_4
_geom_torsion_publ_flag
N2 P1 S1 Pd1 58.39(7) . . . . ?
C13 P1 S1 Pd1 172.82(7) . . . . ?
C7 P1 S1 Pd1 -66.69(7) . . . . ?
C2 Pd1 S1 P1 -44.03(6) . . . . ?
S2 Pd1 S1 P1 -165.57(10) . . . . ?
Cl1 Pd1 S1 P1 135.64(3) . . . . ?
C2 Pd1 S2 C19 -12.73(8) . . . . ?
S1 Pd1 S2 C19 109.84(12) . . . . ?
Cl1 Pd1 S2 C19 168.57(7) . . . . ?
C13 P1 N2 C3 -165.57(16) . . . . ?
C7 P1 N2 C3 79.68(18) . . . . ?
S1 P1 N2 C3 -46.80(18) . . . . ?
C6 C1 C2 C3 -0.8(3) . . . . ?
C19 C1 C2 C3 175.10(16) . . . . ?
C6 C1 C2 Pd1 179.33(14) . . . . ?
C19 C1 C2 Pd1 -4.7(2) . . . . ?
S2 Pd1 C2 C3 -168.69(17) . . . . ?
S1 Pd1 C2 C3 20.02(17) . . . . ?
S2 Pd1 C2 C1 11.11(13) . . . . ?
S1 Pd1 C2 C1 -160.18(13) . . . . ?
C1 C2 C3 C4 2.9(3) . . . . ?
Pd1 C2 C3 C4 -177.34(14) . . . . ?
C1 C2 C3 N2 -176.29(17) . . . . ?
Pd1 C2 C3 N2 3.5(3) . . . . ?
P1 N2 C3 C4 -171.76(14) . . . . ?
P1 N2 C3 C2 7.4(3) . . . . ?
C2 C3 C4 C5 -3.0(3) . . . . ?
N2 C3 C4 C5 176.21(17) . . . . ?
C3 C4 C5 C6 0.9(3) . . . . ?
C4 C5 C6 C1 1.1(3) . . . . ?
C2 C1 C6 C5 -1.1(3) . . . . ?
C19 C1 C6 C5 -176.95(17) . . . . ?
N2 P1 C7 C8 -165.04(15) . . . . ?
C13 P1 C7 C8 82.84(17) . . . . ?
S1 P1 C7 C8 -39.36(18) . . . . ?
N2 P1 C7 C12 16.96(19) . . . . ?
C13 P1 C7 C12 -95.17(17) . . . . ?
S1 P1 C7 C12 142.64(14) . . . . ?
C12 C7 C8 C9 1.9(3) . . . . ?
P1 C7 C8 C9 -176.16(16) . . . . ?
C7 C8 C9 C10 -1.9(3) . . . . ?
C8 C9 C10 C11 0.1(3) . . . . ?
C9 C10 C11 C12 1.9(3) . . . . ?
C10 C11 C12 C7 -1.9(3) . . . . ?
C8 C7 C12 C11 0.1(3) . . . . ?
P1 C7 C12 C11 178.08(15) . . . . ?
N2 P1 C13 C14 -118.49(17) . . . . ?
C7 P1 C13 C14 -1.7(2) . . . . ?
S1 P1 C13 C14 122.04(16) . . . . ?
N2 P1 C13 C18 64.25(17) . . . . ?
C7 P1 C13 C18 -178.92(15) . . . . ?
S1 P1 C13 C18 -55.22(16) . . . . ?
C18 C13 C14 C15 -1.0(3) . . . . ?
P1 C13 C14 C15 -178.22(16) . . . . ?
C13 C14 C15 C16 -0.1(3) . . . . ?
C14 C15 C16 C17 0.9(3) . . . . ?
C15 C16 C17 C18 -0.5(3) . . . . ?
C16 C17 C18 C13 -0.7(3) . . . . ?
C14 C13 C18 C17 1.5(3) . . . . ?
P1 C13 C18 C17 178.81(15) . . . . ?
C20 N1 C19 C1 178.88(17) . . . . ?
C20 N1 C19 S2 -1.6(3) . . . . ?
C6 C1 C19 N1 -12.7(3) . . . . ?
C2 C1 C19 N1 171.17(17) . . . . ?
C6 C1 C19 S2 167.76(14) . . . . ?
C2 C1 C19 S2 -8.3(2) . . . . ?
Pd1 S2 C19 N1 -164.85(15) . . . . ?
Pd1 S2 C19 C1 14.64(15) . . . . ?
C19 N1 C20 C25 123.3(2) . . . . ?
C19 N1 C20 C21 -60.2(3) . . . . ?
C25 C20 C21 C22 -1.1(3) . . . . ?
N1 C20 C21 C22 -177.49(19) . . . . ?
C20 C21 C22 C23 0.3(3) . . . . ?
C21 C22 C23 C24 0.4(3) . . . . ?
C22 C23 C24 C25 -0.1(3) . . . . ?
C21 C20 C25 C24 1.4(3) . . . . ?
N1 C20 C25 C24 177.81(19) . . . . ?
C23 C24 C25 C20 -0.7(3) . . . . ?
